data_7212355
loop_
_publ_author_name
'Cai, Hong-Ling'
'Zhang, Tong'
'Chen, Li-Zhuang'
'Xiong, Ren-Gen'

_publ_section_title
;
 The first homochiral compound with temperature-independence of
 piezoelectric properties
;
_journal_issue 10
_journal_name_full 'Journal of Materials Chemistry'
_journal_page_first 1868
_journal_paper_doi 10.1039/b926053f
_journal_volume 20
_journal_year 2010
_chemical_absolute_configuration syn
_chemical_formula_sum 'C9 H14 Cl6 N2 O4'
_chemical_formula_weight 426.92
_chemical_name_systematic
;
?
;
_space_group_IT_number 4
_symmetry_cell_setting monoclinic
_symmetry_space_group_name_Hall 'P 2yb'
_symmetry_space_group_name_H-M 'P 1 21 1'
_atom_sites_solution_hydrogens geom
_atom_sites_solution_primary direct
_atom_sites_solution_secondary difmap
_audit_creation_method SHELXL-97
_cell_angle_alpha 90.00
_cell_angle_beta 95.21(3)
_cell_angle_gamma 90.00
_cell_formula_units_Z 2
_cell_length_a 6.337(4)
_cell_length_b 19.790(5)
_cell_length_c 6.947(5)
_cell_measurement_temperature 293(2)
_cell_volume 867.6(9)
_computing_cell_refinement 'Bruker XSCANS'
_computing_data_collection 'Bruker XSCANS'
_computing_data_reduction 'Bruker SHELXTL'
_computing_molecular_graphics 'Bruker SHELXTL'
_computing_publication_material 'Bruker SHELXTL'
_computing_structure_refinement 'SHELXL-97 (Sheldrick, 1997)'
_computing_structure_solution 'SHELXS-97 (Sheldrick, 1990)'
_diffrn_ambient_temperature 293(2)
_diffrn_measured_fraction_theta_full 0.998
_diffrn_measured_fraction_theta_max 0.998
_diffrn_measurement_device_type 'Bruker P4'
_diffrn_measurement_method '\w scans'
_diffrn_radiation_monochromator graphite
_diffrn_radiation_source 'fine-focus sealed tube'
_diffrn_radiation_type MoK\a
_diffrn_radiation_wavelength 0.71073
_diffrn_reflns_av_R_equivalents 0.0450
_diffrn_reflns_av_sigmaI/netI 0.0637
_diffrn_reflns_limit_h_max 8
_diffrn_reflns_limit_h_min -8
_diffrn_reflns_limit_k_max 25
_diffrn_reflns_limit_k_min -25
_diffrn_reflns_limit_l_max 8
_diffrn_reflns_limit_l_min -9
_diffrn_reflns_number 8749
_diffrn_reflns_theta_full 27.48
_diffrn_reflns_theta_max 27.48
_diffrn_reflns_theta_min 2.94
_exptl_absorpt_coefficient_mu 1.003
_exptl_absorpt_correction_T_max 1.0000
_exptl_absorpt_correction_T_min 0.8845
_exptl_absorpt_correction_type multi-scan
_exptl_crystal_density_diffrn 1.634
_exptl_crystal_density_method 'not measured'
_exptl_crystal_F_000 432
_exptl_crystal_size_max 0.3
_exptl_crystal_size_mid 0.25
_exptl_crystal_size_min 0.2
_refine_diff_density_max 0.332
_refine_diff_density_min -0.343
_refine_diff_density_rms 0.064
_refine_ls_abs_structure_details 'Flack H D (1983), Acta Cryst. A39, 876-881'
_refine_ls_abs_structure_Flack -0.03(10)
_refine_ls_extinction_method none
_refine_ls_goodness_of_fit_ref 1.058
_refine_ls_hydrogen_treatment constr
_refine_ls_matrix_type full
_refine_ls_number_parameters 190
_refine_ls_number_reflns 3933
_refine_ls_number_restraints 1
_refine_ls_restrained_S_all 1.058
_refine_ls_R_factor_all 0.0882
_refine_ls_R_factor_gt 0.0588
_refine_ls_shift/su_max 0.000
_refine_ls_shift/su_mean 0.000
_refine_ls_structure_factor_coef Fsqd
_refine_ls_weighting_details 'calc w=1/[\s^2^(Fo^2^)+(0.0536P)^2^+0.1423P] where P=(Fo^2^+2Fc^2^)/3'
_refine_ls_weighting_scheme calc
_refine_ls_wR_factor_gt 0.1196
_refine_ls_wR_factor_ref 0.1381
_reflns_number_gt 2709
_reflns_number_total 3933
_reflns_threshold_expression >2sigma(I)
_cod_data_source_file b926053f.txt
_cod_data_source_block 1
_cod_depositor_comments
;
The following automatic conversions were performed:

'_chemical_absolute_configuration' value 'SYN' changed to 'syn'
according to /home/saulius/struct/CIF-dictionaries/cif_core.dic
dictionary named 'cif_core.dic' version 2.4.2 from
2011-04-26.

'_symmetry_cell_setting' value 'MONOCLINIC' changed to
'monoclinic' according to
/home/saulius/struct/CIF-dictionaries/cif_core.dic dictionary named
'cif_core.dic' version 2.4.2 from
2011-04-26.

'_exptl_absorpt_correction_type' value 'MULTI-SCAN'
changed to 'multi-scan' according to
/home/saulius/struct/CIF-dictionaries/cif_core.dic dictionary named
'cif_core.dic' version 2.4.2 from
2011-04-26.

'_refine_ls_hydrogen_treatment' value 'CONSTR' changed
to 'constr' according to
/home/saulius/struct/CIF-dictionaries/cif_core.dic dictionary named
'cif_core.dic' version 2.4.2 from 2011-04-26.

Automatic conversion script
Id: cif_fix_values 1891 2012-01-12 08:04:46Z andrius 
;
_cod_original_cell_volume 867.7(9)
_cod_original_sg_symbol_H-M 'P 21'
_cod_database_code 7212355

loop_
_symmetry_equiv_pos_as_xyz
'x, y, z'
'-x, y+1/2, -z'

loop_
_atom_site_label
_atom_site_type_symbol
_atom_site_fract_x
_atom_site_fract_y
_atom_site_fract_z
_atom_site_U_iso_or_equiv
_atom_site_adp_type
_atom_site_occupancy
_atom_site_symmetry_multiplicity
_atom_site_calc_flag
_atom_site_refinement_flags
Cl1 Cl 0.48148(18) 0.67437(8) 0.25321(18) 0.0523(4) Uani 1 1 d .
Cl2 Cl 0.8500(3) 0.64205(9) 0.0619(2) 0.0761(6) Uani 1 1 d .
Cl5 Cl 0.6401(3) 0.99711(9) 0.3815(3) 0.0847(6) Uani 1 1 d .
Cl4 Cl 1.0125(2) 0.96113(9) 0.2061(3) 0.0775(6) Uani 1 1 d .
Cl3 Cl 0.8256(3) 0.60174(9) 0.4576(3) 0.0825(6) Uani 1 1 d .
O1 O 1.0493(5) 0.7439(2) 0.3215(5) 0.0456(9) Uani 1 1 d .
Cl6 Cl 0.6596(4) 1.01614(10) -0.0279(3) 0.1028(7) Uani 1 1 d .
O3 O 0.4570(5) 0.8815(2) 0.1689(5) 0.0539(11) Uani 1 1 d .
N2 N 0.1359(6) 0.8444(2) 0.8958(6) 0.0434(11) Uani 1 1 d .
H2D H 0.2437 0.8569 0.9817 0.052 Uiso 1 1 calc R
H2C H 0.0139 0.8541 0.9466 0.052 Uiso 1 1 calc R
C9 C 0.6364(7) 0.8918(3) 0.1157(7) 0.0388(11) Uani 1 1 d .
C3 C 0.1475(8) 0.7704(3) 0.8615(7) 0.0411(12) Uani 1 1 d .
H3B H 0.0267 0.7564 0.7749 0.049 Uiso 1 1 calc R
H3A H 0.1414 0.7466 0.9830 0.049 Uiso 1 1 calc R
O2 O 0.7676(5) 0.7663(2) 0.4807(5) 0.0539(11) Uani 1 1 d .
N1 N 0.3605(6) 0.7917(2) 0.5897(5) 0.0383(10) Uani 1 1 d .
H1D H 0.4825 0.7822 0.5385 0.046 Uiso 1 1 calc R
H1C H 0.2529 0.7789 0.5040 0.046 Uiso 1 1 calc R
O4 O 0.7412(5) 0.8560(2) 0.0146(5) 0.0520(10) Uani 1 1 d .
C1 C 0.3473(8) 0.8655(3) 0.6209(7) 0.0427(13) Uani 1 1 d .
H1B H 0.3480 0.8887 0.4980 0.051 Uiso 1 1 calc R
H1A H 0.4700 0.8804 0.7037 0.051 Uiso 1 1 calc R
C7 C 0.8699(7) 0.7334(3) 0.3700(7) 0.0392(12) Uani 1 1 d .
C8 C 0.7350(8) 0.9632(3) 0.1704(8) 0.0479(13) Uani 1 1 d .
C4 C 0.3512(7) 0.7516(3) 0.7738(6) 0.0379(11) Uani 1 1 d .
H4 H 0.4730 0.7634 0.8647 0.045 Uiso 1 1 calc R
C6 C 0.7620(7) 0.6664(2) 0.2852(7) 0.0416(12) Uani 1 1 d .
C2 C 0.1469(8) 0.8833(3) 0.7136(8) 0.0527(14) Uani 1 1 d .
H2B H 0.1455 0.9314 0.7415 0.063 Uiso 1 1 calc R
H2A H 0.0240 0.8731 0.6248 0.063 Uiso 1 1 calc R
C5 C 0.3564(8) 0.6771(3) 0.7312(8) 0.0587(14) Uani 1 1 d .
H5C H 0.3439 0.6521 0.8481 0.088 Uiso 1 1 calc R
H5B H 0.4879 0.6659 0.6803 0.088 Uiso 1 1 calc R
H5A H 0.2406 0.6657 0.6380 0.088 Uiso 1 1 calc R

loop_
_atom_site_aniso_label
_atom_site_aniso_U_11
_atom_site_aniso_U_22
_atom_site_aniso_U_33
_atom_site_aniso_U_23
_atom_site_aniso_U_13
_atom_site_aniso_U_12
Cl1 0.0321(7) 0.0750(10) 0.0489(7) -0.0142(7) -0.0007(5) -0.0061(7)
Cl2 0.0634(10) 0.0864(12) 0.0839(12) -0.0430(10) 0.0369(8) -0.0235(9)
Cl5 0.0944(14) 0.0741(11) 0.0930(13) -0.0430(10) 0.0488(10) -0.0271(10)
Cl4 0.0453(9) 0.0874(13) 0.1005(14) -0.0389(10) 0.0102(8) -0.0186(9)
Cl3 0.0671(10) 0.0652(10) 0.1129(15) 0.0314(10) -0.0046(10) 0.0016(8)
O1 0.0263(19) 0.066(3) 0.0447(19) -0.0099(18) 0.0052(14) -0.0109(18)
Cl6 0.145(2) 0.0663(12) 0.0934(15) 0.0296(10) -0.0063(13) 0.0058(12)
O3 0.030(2) 0.079(3) 0.054(2) -0.017(2) 0.0101(16) -0.0105(19)
N2 0.031(2) 0.062(3) 0.038(2) -0.010(2) 0.0075(17) -0.004(2)
C9 0.032(3) 0.044(3) 0.039(3) 0.001(2) -0.001(2) 0.000(2)
C3 0.042(3) 0.050(3) 0.032(3) 0.001(2) 0.0058(19) -0.006(2)
O2 0.032(2) 0.074(3) 0.056(2) -0.025(2) 0.0037(17) -0.0037(19)
N1 0.031(2) 0.050(3) 0.035(2) -0.0055(18) 0.0078(16) -0.0012(19)
O4 0.038(2) 0.056(2) 0.064(2) -0.026(2) 0.0160(17) -0.0045(18)
C1 0.041(3) 0.047(3) 0.041(3) 0.001(2) 0.009(2) -0.007(3)
C7 0.028(3) 0.051(3) 0.037(3) -0.003(2) -0.0029(19) 0.003(2)
C8 0.050(3) 0.044(3) 0.051(3) 0.000(2) 0.014(2) -0.001(3)
C4 0.032(3) 0.053(3) 0.029(2) 0.000(2) 0.0007(17) 0.000(2)
C6 0.035(3) 0.041(3) 0.050(3) -0.004(2) 0.009(2) -0.001(2)
C2 0.055(4) 0.055(3) 0.049(3) -0.007(3) 0.010(2) 0.002(3)
C5 0.074(4) 0.052(3) 0.050(3) -0.005(3) 0.003(3) 0.004(3)

loop_
_atom_type_symbol
_atom_type_description
_atom_type_scat_dispersion_real
_atom_type_scat_dispersion_imag
_atom_type_scat_source
C C 0.0033 0.0016 'International Tables Vol C Tables 4.2.6.8 and 6.1.1.4'
H H 0.0000 0.0000 'International Tables Vol C Tables 4.2.6.8 and 6.1.1.4'
N N 0.0061 0.0033 'International Tables Vol C Tables 4.2.6.8 and 6.1.1.4'
O O 0.0106 0.0060 'International Tables Vol C Tables 4.2.6.8 and 6.1.1.4'
Cl Cl 0.1484 0.1585 'International Tables Vol C Tables 4.2.6.8 and 6.1.1.4'

loop_
_geom_angle_atom_site_label_1
_geom_angle_atom_site_label_2
_geom_angle_atom_site_label_3
_geom_angle
C3 N2 C2 111.5(4)
C3 N2 H2D 109.3
C2 N2 H2D 109.3
C3 N2 H2C 109.3
C2 N2 H2C 109.3
H2D N2 H2C 108.0
O4 C9 O3 128.9(5)
O4 C9 C8 115.5(4)
O3 C9 C8 115.4(5)
N2 C3 C4 111.1(4)
N2 C3 H3B 109.4
C4 C3 H3B 109.4
N2 C3 H3A 109.4
C4 C3 H3A 109.4
H3B C3 H3A 108.0
C1 N1 C4 112.8(4)
C1 N1 H1D 109.0
C4 N1 H1D 109.0
C1 N1 H1C 109.0
C4 N1 H1C 109.0
H1D N1 H1C 107.8
N1 C1 C2 110.6(4)
N1 C1 H1B 109.5
C2 C1 H1B 109.5
N1 C1 H1A 109.5
C2 C1 H1A 109.5
H1B C1 H1A 108.1
O1 C7 O2 129.0(5)
O1 C7 C6 114.8(4)
O2 C7 C6 116.2(4)
C9 C8 Cl4 112.5(4)
C9 C8 Cl6 105.7(4)
Cl4 C8 Cl6 108.8(3)
C9 C8 Cl5 112.5(3)
Cl4 C8 Cl5 107.7(3)
Cl6 C8 Cl5 109.6(3)
C5 C4 N1 110.2(4)
C5 C4 C3 110.6(4)
N1 C4 C3 108.1(4)
C5 C4 H4 109.3
N1 C4 H4 109.3
C3 C4 H4 109.3
C7 C6 Cl2 113.4(3)
C7 C6 Cl3 106.8(3)
Cl2 C6 Cl3 109.0(3)
C7 C6 Cl1 111.5(3)
Cl2 C6 Cl1 107.9(3)
Cl3 C6 Cl1 108.1(3)
N2 C2 C1 110.2(4)
N2 C2 H2B 109.6
C1 C2 H2B 109.6
N2 C2 H2A 109.6
C1 C2 H2A 109.6
H2B C2 H2A 108.1
C4 C5 H5C 109.5
C4 C5 H5B 109.5
H5C C5 H5B 109.5
C4 C5 H5A 109.5
H5C C5 H5A 109.5
H5B C5 H5A 109.5

loop_
_geom_bond_atom_site_label_1
_geom_bond_atom_site_label_2
_geom_bond_distance
Cl1 C6 1.778(5)
Cl2 C6 1.762(5)
Cl5 C8 1.767(5)
Cl4 C8 1.754(6)
Cl3 C6 1.774(5)
O1 C7 1.233(5)
Cl6 C8 1.761(6)
O3 C9 1.244(6)
N2 C3 1.487(7)
N2 C2 1.489(7)
N2 H2D 0.9000
N2 H2C 0.9000
C9 O4 1.233(6)
C9 C8 1.577(8)
C3 C4 1.522(7)
C3 H3B 0.9700
C3 H3A 0.9700
O2 C7 1.236(6)
N1 C1 1.479(7)
N1 C4 1.511(6)
N1 H1D 0.9000
N1 H1C 0.9000
C1 C2 1.518(7)
C1 H1B 0.9700
C1 H1A 0.9700
C7 C6 1.580(7)
C4 C5 1.505(8)
C4 H4 0.9800
C2 H2B 0.9700
C2 H2A 0.9700
C5 H5C 0.9600
C5 H5B 0.9600
C5 H5A 0.9600
